data_2222539
loop_
_publ_author_name
'Pan, Xiao-Ru'
'Jian, Fang-Fang'

_publ_section_title
<i>N</i>^2^,<i>N</i>^2^,<i>N</i>^4^,<i>N</i>^4^-Tetraethyl-6-{2-[(<i>E</i>)-1-(4-nitrophenyl)ethylidene]hydrazino}-1,3,5-triazine-2,4-diamine
_journal_coeditor_code AT2835
_journal_issue 8
_journal_name_full 'Acta Crystallographica Section E'
_journal_page_first o1844
_journal_paper_doi 10.1107/S1600536809025677
_journal_volume 65
_journal_year 2009
_chemical_formula_iupac 'C19 H28 N8 O2'
_chemical_formula_moiety 'C19 H28 N8 O2'
_chemical_formula_sum 'C19 H28 N8 O2'
_chemical_formula_weight 400.49
_chemical_name_systematic
;
<i>N</i>^2^,<i>N</i>^2^,<i>N</i>^4^,<i>N</i>^4^-Tetraethyl-6-{2-[(<i>E</i>)-
1-(4-nitrophenyl)ethylidene]hydrazino}-1,3,5-triazine-2,4-diamine
;
_space_group_IT_number 14
_symmetry_cell_setting monoclinic
_symmetry_space_group_name_Hall '-P 2yn'
_symmetry_space_group_name_H-M 'P 1 21/n 1'
_atom_sites_solution_hydrogens geom
_atom_sites_solution_primary direct
_atom_sites_solution_secondary difmap
_audit_creation_method SHELXL-97
_cell_angle_alpha 90.00
_cell_angle_beta 92.12(3)
_cell_angle_gamma 90.00
_cell_formula_units_Z 4
_cell_length_a 12.333(3)
_cell_length_b 9.5286(19)
_cell_length_c 17.407(4)
_cell_measurement_reflns_used 4667
_cell_measurement_temperature 293(2)
_cell_measurement_theta_max 27.47
_cell_measurement_theta_min 3.17
_cell_volume 2044.2(8)
_computing_cell_refinement 'SAINT (Bruker, 1997)'
_computing_data_collection 'SMART (Bruker, 1997)'
_computing_data_reduction 'SAINT (Bruker, 1997)'
_computing_molecular_graphics 'SHELXTL (Sheldrick, 2008)'
_computing_publication_material 'SHELXTL (Sheldrick, 2008)'
_computing_structure_refinement 'SHELXL97 (Sheldrick, 2008)'
_computing_structure_solution 'SHELXS97 (Sheldrick, 2008)'
_diffrn_ambient_temperature 293(2)
_diffrn_measured_fraction_theta_full 0.996
_diffrn_measured_fraction_theta_max 0.996
_diffrn_measurement_device_type 'Bruker SMART CCD area-detector'
_diffrn_measurement_method '\f and \w'
_diffrn_radiation_monochromator graphite
_diffrn_radiation_source 'fine-focus sealed tube'
_diffrn_radiation_type MoK\a
_diffrn_radiation_wavelength 0.71073
_diffrn_reflns_av_R_equivalents 0.0182
_diffrn_reflns_av_sigmaI/netI 0.0157
_diffrn_reflns_limit_h_max 15
_diffrn_reflns_limit_h_min -16
_diffrn_reflns_limit_k_max 12
_diffrn_reflns_limit_k_min -12
_diffrn_reflns_limit_l_max 22
_diffrn_reflns_limit_l_min -22
_diffrn_reflns_number 19318
_diffrn_reflns_theta_full 27.47
_diffrn_reflns_theta_max 27.47
_diffrn_reflns_theta_min 3.17
_exptl_absorpt_coefficient_mu 0.090
_exptl_absorpt_correction_type none
_exptl_crystal_colour yellow
_exptl_crystal_density_diffrn 1.301
_exptl_crystal_density_method 'not measured'
_exptl_crystal_description block
_exptl_crystal_F_000 856
_exptl_crystal_size_max 0.22
_exptl_crystal_size_mid 0.18
_exptl_crystal_size_min 0.10
_refine_diff_density_max 0.345
_refine_diff_density_min -0.236
_refine_ls_extinction_method none
_refine_ls_goodness_of_fit_ref 1.052
_refine_ls_hydrogen_treatment mixed
_refine_ls_matrix_type full
_refine_ls_number_parameters 278
_refine_ls_number_reflns 4667
_refine_ls_number_restraints 0
_refine_ls_restrained_S_all 1.052
_refine_ls_R_factor_all 0.0416
_refine_ls_R_factor_gt 0.0361
_refine_ls_shift/su_max 0.001
_refine_ls_shift/su_mean 0.000
_refine_ls_structure_factor_coef Fsqd
_refine_ls_weighting_details 'calc w=1/[\s^2^(Fo^2^)+(0.0544P)^2^+0.6629P] where P=(Fo^2^+2Fc^2^)/3'
_refine_ls_weighting_scheme calc
_refine_ls_wR_factor_gt 0.1003
_refine_ls_wR_factor_ref 0.1036
_reflns_number_gt 4054
_reflns_number_total 4667
_reflns_threshold_expression I>2\s(I)
_cod_data_source_file at2835.cif
_cod_data_source_block I
_cod_original_cell_volume 2044.3(7)
_cod_original_sg_symbol_H-M 'P 21/n'
_cod_database_code 2222539
_cod_database_fobs_code 2222539

loop_
_symmetry_equiv_pos_as_xyz
'x, y, z'
'-x+1/2, y+1/2, -z+1/2'
'-x, -y, -z'
'x-1/2, -y-1/2, z-1/2'

loop_
_atom_site_type_symbol
_atom_site_label
_atom_site_fract_x
_atom_site_fract_y
_atom_site_fract_z
_atom_site_U_iso_or_equiv
_atom_site_adp_type
_atom_site_calc_flag
_atom_site_refinement_flags
_atom_site_occupancy
_atom_site_disorder_assembly
_atom_site_disorder_group
N N6 0.86798(7) 0.13524(9) 0.14238(5) 0.01620(18) Uani d . 1 . .
O O2 0.61084(7) -0.21575(10) -0.26492(5) 0.0282(2) Uani d . 1 . .
O O1 0.71950(7) -0.38030(9) -0.29988(5) 0.02543(19) Uani d . 1 . .
N N3 0.97484(7) -0.06303(10) 0.12715(5) 0.01717(19) Uani d . 1 . .
N N5 0.91414(7) 0.28722(9) 0.24899(5) 0.01601(19) Uani d . 1 . .
N N4 1.01161(7) 0.07162(9) 0.23260(5) 0.01529(18) Uani d . 1 . .
N N7 1.05089(7) 0.22043(9) 0.33480(5) 0.01625(19) Uani d . 1 . .
N N2 0.91687(7) -0.09648(9) 0.06200(5) 0.01611(19) Uani d . 1 . .
C C19 0.75621(8) -0.27251(11) -0.18232(6) 0.0168(2) Uani d . 1 . .
N N1 0.69125(7) -0.29130(10) -0.25356(5) 0.0200(2) Uani d . 1 . .
N N8 0.77480(7) 0.34066(10) 0.16191(5) 0.01862(19) Uani d . 1 . .
C C15 0.79067(8) -0.14525(11) -0.06617(6) 0.0180(2) Uani d . 1 . .
H H15A 0.7718 -0.0751 -0.0320 0.022 Uiso calc R 1 . .
C C11 0.94887(8) 0.05417(11) 0.16864(6) 0.0146(2) Uani d . 1 . .
C C16 0.88343(8) -0.22754(11) -0.04984(6) 0.0148(2) Uani d . 1 . .
C C17 0.90831(8) -0.33498(11) -0.10124(6) 0.0168(2) Uani d . 1 . .
H H17A 0.9682 -0.3920 -0.0905 0.020 Uiso calc R 1 . .
C C10 0.99015(8) 0.19185(11) 0.27004(6) 0.0145(2) Uani d . 1 . .
C C18 0.84541(8) -0.35806(11) -0.16793(6) 0.0175(2) Uani d . 1 . .
H H18A 0.8628 -0.4291 -0.2020 0.021 Uiso calc R 1 . .
C C12 0.95244(8) -0.19665(11) 0.01989(6) 0.0151(2) Uani d . 1 . .
C C14 0.72719(8) -0.16701(12) -0.13212(6) 0.0188(2) Uani d . 1 . .
H H14A 0.6662 -0.1120 -0.1427 0.023 Uiso calc R 1 . .
C C9 0.85476(8) 0.25133(11) 0.18551(6) 0.0154(2) Uani d . 1 . .
C C2 1.13661(8) 0.12427(11) 0.36176(6) 0.0168(2) Uani d . 1 . .
H H2B 1.1937 0.1780 0.3879 0.020 Uiso calc R 1 . .
H H2C 1.1676 0.0793 0.3176 0.020 Uiso calc R 1 . .
C C13 1.05659(10) -0.27421(13) 0.03706(7) 0.0226(2) Uani d . 1 . .
C C3 1.02715(9) 0.34442(12) 0.38092(6) 0.0200(2) Uani d . 1 . .
H H3D 1.0163 0.4241 0.3468 0.024 Uiso calc R 1 . .
H H3E 1.0896 0.3646 0.4146 0.024 Uiso calc R 1 . .
C C6 0.69842(9) 0.30243(12) 0.09900(6) 0.0217(2) Uani d . 1 . .
H H6B 0.7367 0.2511 0.0602 0.026 Uiso calc R 1 . .
H H6C 0.6692 0.3872 0.0754 0.026 Uiso calc R 1 . .
C C7 0.75666(9) 0.47314(12) 0.20190(7) 0.0212(2) Uani d . 1 . .
H H7A 0.7753 0.4615 0.2562 0.025 Uiso calc R 1 . .
H H7B 0.6804 0.4975 0.1970 0.025 Uiso calc R 1 . .
C C4 0.92728(10) 0.32834(14) 0.42962(7) 0.0270(3) Uani d . 1 . .
H H4B 0.9165 0.4130 0.4582 0.040 Uiso calc R 1 . .
H H4C 0.9380 0.2512 0.4646 0.040 Uiso calc R 1 . .
H H4D 0.8646 0.3107 0.3967 0.040 Uiso calc R 1 . .
C C5 0.60582(10) 0.21306(14) 0.12663(8) 0.0320(3) Uani d . 1 . .
H H5B 0.5577 0.1901 0.0839 0.048 Uiso calc R 1 . .
H H5C 0.5668 0.2642 0.1643 0.048 Uiso calc R 1 . .
H H5D 0.6344 0.1283 0.1492 0.048 Uiso calc R 1 . .
C C8 0.82384(11) 0.59180(13) 0.16992(8) 0.0321(3) Uani d . 1 . .
H H8A 0.8099 0.6767 0.1976 0.048 Uiso calc R 1 . .
H H8B 0.8045 0.6050 0.1165 0.048 Uiso calc R 1 . .
H H8C 0.8995 0.5687 0.1755 0.048 Uiso calc R 1 . .
C C1 1.09742(10) 0.01179(12) 0.41592(7) 0.0244(2) Uani d . 1 . .
H H1A 1.1571 -0.0478 0.4314 0.037 Uiso calc R 1 . .
H H1B 1.0420 -0.0433 0.3901 0.037 Uiso calc R 1 . .
H H1C 1.0684 0.0553 0.4605 0.037 Uiso calc R 1 . .
H H13A 1.0787(13) -0.3377(19) -0.0021(10) 0.043(5) Uiso d . 1 . .
H H13B 1.0561(14) -0.325(2) 0.0845(11) 0.050(5) Uiso d . 1 . .
H H13C 1.1172(14) -0.2076(19) 0.0445(10) 0.046(5) Uiso d . 1 . .
H H3A 1.0310(12) -0.1104(16) 0.1438(8) 0.027(4) Uiso d . 1 . .

loop_
_atom_site_aniso_label
_atom_site_aniso_U_11
_atom_site_aniso_U_22
_atom_site_aniso_U_33
_atom_site_aniso_U_12
_atom_site_aniso_U_13
_atom_site_aniso_U_23
N6 0.0158(4) 0.0174(4) 0.0152(4) 0.0012(3) -0.0017(3) -0.0008(3)
O2 0.0243(4) 0.0356(5) 0.0240(4) 0.0003(3) -0.0093(3) 0.0004(4)
O1 0.0308(4) 0.0284(4) 0.0169(4) -0.0089(3) -0.0008(3) -0.0064(3)
N3 0.0177(4) 0.0185(4) 0.0148(4) 0.0038(3) -0.0056(3) -0.0029(3)
N5 0.0152(4) 0.0170(4) 0.0157(4) 0.0002(3) -0.0001(3) -0.0017(3)
N4 0.0152(4) 0.0170(4) 0.0135(4) 0.0000(3) -0.0011(3) -0.0009(3)
N7 0.0160(4) 0.0182(4) 0.0143(4) 0.0002(3) -0.0022(3) -0.0035(3)
N2 0.0176(4) 0.0173(4) 0.0132(4) -0.0008(3) -0.0031(3) -0.0010(3)
C19 0.0178(5) 0.0198(5) 0.0125(5) -0.0063(4) -0.0017(4) 0.0007(4)
N1 0.0208(4) 0.0233(5) 0.0156(4) -0.0085(4) -0.0025(3) 0.0010(4)
N8 0.0173(4) 0.0187(4) 0.0196(4) 0.0037(3) -0.0027(3) -0.0018(4)
C15 0.0192(5) 0.0177(5) 0.0171(5) 0.0014(4) -0.0011(4) -0.0035(4)
C11 0.0145(4) 0.0161(5) 0.0133(5) -0.0014(4) 0.0004(4) 0.0002(4)
C16 0.0161(5) 0.0149(5) 0.0132(5) -0.0017(4) 0.0000(4) 0.0010(4)
C17 0.0166(5) 0.0161(5) 0.0179(5) 0.0003(4) 0.0008(4) -0.0003(4)
C10 0.0131(4) 0.0173(5) 0.0132(5) -0.0028(4) 0.0017(4) 0.0003(4)
C18 0.0199(5) 0.0166(5) 0.0162(5) -0.0033(4) 0.0024(4) -0.0037(4)
C12 0.0164(5) 0.0154(5) 0.0134(5) 0.0000(4) -0.0007(4) 0.0009(4)
C14 0.0173(5) 0.0198(5) 0.0190(5) 0.0008(4) -0.0025(4) 0.0005(4)
C9 0.0141(5) 0.0170(5) 0.0150(5) -0.0009(4) 0.0016(4) 0.0013(4)
C2 0.0148(5) 0.0203(5) 0.0150(5) -0.0008(4) -0.0027(4) -0.0009(4)
C13 0.0232(6) 0.0256(6) 0.0185(5) 0.0084(4) -0.0052(4) -0.0043(4)
C3 0.0209(5) 0.0204(5) 0.0184(5) -0.0010(4) -0.0028(4) -0.0064(4)
C6 0.0205(5) 0.0249(6) 0.0192(5) 0.0062(4) -0.0054(4) -0.0004(4)
C7 0.0197(5) 0.0202(5) 0.0237(5) 0.0062(4) 0.0011(4) -0.0026(4)
C4 0.0279(6) 0.0320(6) 0.0213(6) 0.0027(5) 0.0039(5) -0.0068(5)
C5 0.0251(6) 0.0302(7) 0.0398(7) -0.0021(5) -0.0131(5) 0.0053(5)
C8 0.0366(7) 0.0212(6) 0.0388(7) 0.0008(5) 0.0071(6) -0.0016(5)
C1 0.0276(6) 0.0234(6) 0.0223(5) -0.0002(4) 0.0028(4) 0.0026(4)

loop_
_atom_type_symbol
_atom_type_description
_atom_type_scat_dispersion_real
_atom_type_scat_dispersion_imag
_atom_type_scat_source
C C 0.0033 0.0016 'International Tables Vol C Tables 4.2.6.8 and 6.1.1.4'
H H 0.0000 0.0000 'International Tables Vol C Tables 4.2.6.8 and 6.1.1.4'
N N 0.0061 0.0033 'International Tables Vol C Tables 4.2.6.8 and 6.1.1.4'
O O 0.0106 0.0060 'International Tables Vol C Tables 4.2.6.8 and 6.1.1.4'

loop_
_geom_angle_atom_site_label_1
_geom_angle_atom_site_label_2
_geom_angle_atom_site_label_3
_geom_angle_site_symmetry_1
_geom_angle_site_symmetry_3
_geom_angle
_geom_angle_publ_flag
C11 N6 C9 . . 112.92(9) ?
N2 N3 C11 . . 120.30(9) ?
N2 N3 H3A . . 123.2(10) ?
C11 N3 H3A . . 116.5(10) ?
C10 N5 C9 . . 113.82(9) ?
C11 N4 C10 . . 112.86(9) ?
C10 N7 C2 . . 120.71(9) ?
C10 N7 C3 . . 120.12(9) ?
C2 N7 C3 . . 119.08(8) ?
C12 N2 N3 . . 117.98(9) ?
C18 C19 C14 . . 122.29(9) ?
C18 C19 N1 . . 119.22(10) ?
C14 C19 N1 . . 118.47(10) ?
O1 N1 O2 . . 122.83(9) ?
O1 N1 C19 . . 118.75(9) ?
O2 N1 C19 . . 118.42(9) ?
C9 N8 C7 . . 121.34(9) ?
C9 N8 C6 . . 120.77(9) ?
C7 N8 C6 . . 117.73(9) ?
C14 C15 C16 . . 121.06(10) ?
C14 C15 H15A . . 119.5 ?
C16 C15 H15A . . 119.5 ?
N6 C11 N4 . . 127.98(10) ?
N6 C11 N3 . . 118.56(9) ?
N4 C11 N3 . . 113.46(9) ?
C17 C16 C15 . . 118.28(9) ?
C17 C16 C12 . . 122.27(9) ?
C15 C16 C12 . . 119.44(9) ?
C18 C17 C16 . . 121.36(10) ?
C18 C17 H17A . . 119.3 ?
C16 C17 H17A . . 119.3 ?
N5 C10 N4 . . 126.06(9) ?
N5 C10 N7 . . 116.60(9) ?
N4 C10 N7 . . 117.34(9) ?
C19 C18 C17 . . 118.25(10) ?
C19 C18 H18A . . 120.9 ?
C17 C18 H18A . . 120.9 ?
N2 C12 C16 . . 114.46(9) ?
N2 C12 C13 . . 123.85(9) ?
C16 C12 C13 . . 121.66(9) ?
C15 C14 C19 . . 118.74(10) ?
C15 C14 H14A . . 120.6 ?
C19 C14 H14A . . 120.6 ?
N5 C9 N6 . . 126.22(9) ?
N5 C9 N8 . . 117.19(9) ?
N6 C9 N8 . . 116.59(9) ?
N7 C2 C1 . . 113.49(9) ?
N7 C2 H2B . . 108.9 ?
C1 C2 H2B . . 108.9 ?
N7 C2 H2C . . 108.9 ?
C1 C2 H2C . . 108.9 ?
H2B C2 H2C . . 107.7 ?
C12 C13 H13A . . 115.6(10) ?
C12 C13 H13B . . 112.8(11) ?
H13A C13 H13B . . 108.0(15) ?
C12 C13 H13C . . 110.4(10) ?
H13A C13 H13C . . 105.4(14) ?
H13B C13 H13C . . 103.7(15) ?
N7 C3 C4 . . 113.88(9) ?
N7 C3 H3D . . 108.8 ?
C4 C3 H3D . . 108.8 ?
N7 C3 H3E . . 108.8 ?
C4 C3 H3E . . 108.8 ?
H3D C3 H3E . . 107.7 ?
N8 C6 C5 . . 111.95(10) ?
N8 C6 H6B . . 109.2 ?
C5 C6 H6B . . 109.2 ?
N8 C6 H6C . . 109.2 ?
C5 C6 H6C . . 109.2 ?
H6B C6 H6C . . 107.9 ?
N8 C7 C8 . . 111.88(9) ?
N8 C7 H7A . . 109.2 ?
C8 C7 H7A . . 109.2 ?
N8 C7 H7B . . 109.2 ?
C8 C7 H7B . . 109.2 ?
H7A C7 H7B . . 107.9 ?
C3 C4 H4B . . 109.5 ?
C3 C4 H4C . . 109.5 ?
H4B C4 H4C . . 109.5 ?
C3 C4 H4D . . 109.5 ?
H4B C4 H4D . . 109.5 ?
H4C C4 H4D . . 109.5 ?
C6 C5 H5B . . 109.5 ?
C6 C5 H5C . . 109.5 ?
H5B C5 H5C . . 109.5 ?
C6 C5 H5D . . 109.5 ?
H5B C5 H5D . . 109.5 ?
H5C C5 H5D . . 109.5 ?
C7 C8 H8A . . 109.5 ?
C7 C8 H8B . . 109.5 ?
H8A C8 H8B . . 109.5 ?
C7 C8 H8C . . 109.5 ?
H8A C8 H8C . . 109.5 ?
H8B C8 H8C . . 109.5 ?
C2 C1 H1A . . 109.5 ?
C2 C1 H1B . . 109.5 ?
H1A C1 H1B . . 109.5 ?
C2 C1 H1C . . 109.5 ?
H1A C1 H1C . . 109.5 ?
H1B C1 H1C . . 109.5 ?

loop_
_geom_bond_atom_site_label_1
_geom_bond_atom_site_label_2
_geom_bond_site_symmetry_2
_geom_bond_distance
_geom_bond_publ_flag
N6 C11 . 1.3294(13) ?
N6 C9 . 1.3502(14) ?
O2 N1 . 1.2354(13) ?
O1 N1 . 1.2295(13) ?
N3 N2 . 1.3562(12) ?
N3 C11 . 1.3742(14) ?
N3 H3A . 0.868(15) ?
N5 C10 . 1.3466(13) ?
N5 C9 . 1.3470(14) ?
N4 C11 . 1.3426(13) ?
N4 C10 . 1.3490(14) ?
N7 C10 . 1.3578(13) ?
N7 C2 . 1.4632(13) ?
N7 C3 . 1.4641(13) ?
N2 C12 . 1.2902(14) ?
C19 C18 . 1.3846(15) ?
C19 C14 . 1.3876(15) ?
C19 N1 . 1.4623(13) ?
N8 C9 . 1.3549(13) ?
N8 C7 . 1.4628(14) ?
N8 C6 . 1.4639(14) ?
C15 C14 . 1.3811(15) ?
C15 C16 . 1.4072(14) ?
C15 H15A . 0.9300 ?
C16 C17 . 1.4011(14) ?
C16 C12 . 1.4860(14) ?
C17 C18 . 1.3897(15) ?
C17 H17A . 0.9300 ?
C18 H18A . 0.9300 ?
C12 C13 . 1.5023(14) ?
C14 H14A . 0.9300 ?
C2 C1 . 1.5182(15) ?
C2 H2B . 0.9700 ?
C2 H2C . 0.9700 ?
C13 H13A . 0.958(18) ?
C13 H13B . 0.96(2) ?
C13 H13C . 0.986(18) ?
C3 C4 . 1.5285(17) ?
C3 H3D . 0.9700 ?
C3 H3E . 0.9700 ?
C6 C5 . 1.5170(18) ?
C6 H6B . 0.9700 ?
C6 H6C . 0.9700 ?
C7 C8 . 1.5195(17) ?
C7 H7A . 0.9700 ?
C7 H7B . 0.9700 ?
C4 H4B . 0.9600 ?
C4 H4C . 0.9600 ?
C4 H4D . 0.9600 ?
C5 H5B . 0.9600 ?
C5 H5C . 0.9600 ?
C5 H5D . 0.9600 ?
C8 H8A . 0.9600 ?
C8 H8B . 0.9600 ?
C8 H8C . 0.9600 ?
C1 H1A . 0.9600 ?
C1 H1B . 0.9600 ?
C1 H1C . 0.9600 ?

loop_
_geom_hbond_atom_site_label_D
_geom_hbond_atom_site_label_H
_geom_hbond_atom_site_label_A
_geom_hbond_site_symmetry_A
_geom_hbond_distance_DH
_geom_hbond_distance_HA
_geom_hbond_distance_DA
_geom_hbond_angle_DHA
_geom_hbond_publ_flag
N3 H3A O1 4_656 0.868(15) 2.491(15) 3.2751(15) 150.7(13) yes
N3 H3A O2 4_656 0.868(15) 2.474(15) 3.2486(15) 149.0(13) yes
C2 H2C N4 . 0.9700 2.3800 2.7252(15) 100.00 yes
C7 H7A N5 . 0.9700 2.3900 2.7322(16) 100.00 yes
C15 H15A N2 . 0.9300 2.3900 2.7128(15) 100.00 yes
C1 H1A Cg2 4_545 0.96 2.91 3.7486(16) 147 yes
C7 H7B Cg1 2_655 0.97 2.71 3.3835(15) 127 yes

loop_
_cod_related_entry_id
_cod_related_entry_database
_cod_related_entry_code
1 ChemSpider 24742764
